data_4036981
loop_
_publ_author_name
'Bosnidou, Alexandra E.'
'Mill\'an, Alba'
'Ceballos, Javier'
'Mart\'inez, Claudio'
'Mu\~niz, Kilian'

_publ_section_title
;
 Iodine(III)-Mediated Selective Intermolecular C-H Amination for the
 Chemical Diversification of Tryptamines.
;
_journal_issue 15
_journal_name_full 'The Journal of organic chemistry'
_journal_page_first 6496
_journal_page_last 6504
_journal_paper_doi 10.1021/acs.joc.6b01118
_journal_volume 81
_journal_year 2016
_chemical_formula_sum 'C20 H22 F N3 O3 S'
_chemical_formula_weight 403.47
_space_group_IT_number 14
_space_group_name_Hall '-P 2ybc'
_space_group_name_H-M_alt 'P 1 21/c 1'
_symmetry_cell_setting monoclinic
_symmetry_space_group_name_H-M 'P 1 21/c 1'
_atom_sites_solution_hydrogens geom
_atom_sites_solution_primary direct
_atom_sites_solution_secondary difmap
_audit_creation_method SHELXL-97
_cell_angle_alpha 90.00
_cell_angle_beta 109.547(4)
_cell_angle_gamma 90.00
_cell_formula_units_Z 4
_cell_length_a 10.4424(9)
_cell_length_b 21.6082(16)
_cell_length_c 9.1581(9)
_cell_measurement_reflns_used 2605
_cell_measurement_temperature 100(2)
_cell_measurement_theta_max 29.65
_cell_measurement_theta_min 2.73
_cell_volume 1947.4(3)
_computing_cell_refinement 'Bruker APEX2 v2011.4-0'
_computing_data_collection 'Bruker APEX2 v2011.4-0'
_computing_data_reduction 'Bruker SAINT V7.60A'
_computing_molecular_graphics 'Bruker SHELXTL'
_computing_publication_material 'Bruker SHELXTL'
_computing_structure_refinement 'SHELXS-97 (Sheldrick, 2008)'
_computing_structure_solution Sir2011
_diffrn_ambient_temperature 100(2)
_diffrn_detector_area_resol_mean 512
_diffrn_detector_type '4K CCD area detector APEX II'
_diffrn_measured_fraction_theta_full 0.999
_diffrn_measured_fraction_theta_max 0.886
_diffrn_measurement_device_type 'APEX DUO Kappa 4-axis goniometer'
_diffrn_measurement_method
;
 Fullsphere data collection, phi and omega scans
;
_diffrn_measurement_specimen_support 'magnetic support whith MicroMount'
_diffrn_radiation_monochromator 'Quazar MX Multilayer Optics'
_diffrn_radiation_type MoK\a
_diffrn_radiation_wavelength 0.71073
_diffrn_reflns_av_R_equivalents 0.0294
_diffrn_reflns_av_sigmaI/netI 0.0272
_diffrn_reflns_limit_h_max 14
_diffrn_reflns_limit_h_min -13
_diffrn_reflns_limit_k_max 29
_diffrn_reflns_limit_k_min -29
_diffrn_reflns_limit_l_max 12
_diffrn_reflns_limit_l_min -11
_diffrn_reflns_number 17463
_diffrn_reflns_theta_full 25.00
_diffrn_reflns_theta_max 29.79
_diffrn_reflns_theta_min 1.88
_diffrn_source 'Micorfocus source E025 IuS'
_diffrn_source_current 0.6
_diffrn_source_power 50
_diffrn_source_size '0.2 mm x 0.2 mm fine focus'
_diffrn_source_type 'Bruker APEX DUO'
_exptl_absorpt_coefficient_mu 0.202
_exptl_absorpt_correction_T_max 0.9762
_exptl_absorpt_correction_T_min 0.9057
_exptl_absorpt_correction_type empirical
_exptl_absorpt_process_details
; 
 SADABS Version 2008/1 Bruker-Nonius
 Blessing, Acta Cryst. (1995) A51 33-38
;
_exptl_crystal_colour yellow
_exptl_crystal_density_diffrn 1.376
_exptl_crystal_density_method 'not measured'
_exptl_crystal_description plate
_exptl_crystal_F_000 848
_exptl_crystal_size_max 0.50
_exptl_crystal_size_mid 0.50
_exptl_crystal_size_min 0.12
_refine_diff_density_max 0.407
_refine_diff_density_min -0.534
_refine_diff_density_rms 0.067
_refine_ls_extinction_method none
_refine_ls_goodness_of_fit_ref 1.074
_refine_ls_hydrogen_treatment noref
_refine_ls_matrix_type full
_refine_ls_number_parameters 259
_refine_ls_number_reflns 4935
_refine_ls_number_restraints 1
_refine_ls_restrained_S_all 1.074
_refine_ls_R_factor_all 0.0482
_refine_ls_R_factor_gt 0.0412
_refine_ls_shift/su_max 0.001
_refine_ls_shift/su_mean 0.000
_refine_ls_structure_factor_coef Fsqd
_refine_ls_weighting_details 'calc w=1/[\s^2^(Fo^2^)+(0.0469P)^2^+1.2301P] where P=(Fo^2^+2Fc^2^)/3'
_refine_ls_weighting_scheme calc
_refine_ls_wR_factor_gt 0.1017
_refine_ls_wR_factor_ref 0.1054
_reflns_number_gt 4339
_reflns_number_total 4935
_reflns_threshold_expression >2sigma(I)
_cod_data_source_file jo6b01118_si_005.cif
_cod_data_source_block mo_jc211_p21c
_cod_depositor_comments
;
The following automatic conversions were performed:

data name '_diffrn_measurement_specimen_suppport' was replaced with
'_diffrn_measurement_specimen_support' as specified in the
replacement file
'/home/saulius/struct/COD-crude-data/automatic-downloads/DataCite-retrospective/ACS/depositions/lib/lists/replacement-tags.lst'.

Automatic conversion script
Id: cif_correct_tags 6909 2019-04-08 15:41:33Z antanas 

The following automatic conversions were performed:

data item '_symmetry_cell_setting' value 'Monoclinic' was changed to
'monoclinic' in accordance with the
/home/saulius/struct/COD-crude-data/automatic-downloads/DataCite-retrospective/ACS/depositions/lib/dictionaries/cif_core.dic
dictionary named 'cif_core.dic' version 2.4.2 last updated on
2011-04-26.

Automatic conversion script
Id: cif_fix_values 6909 2019-04-08 15:41:33Z antanas 
;
_cod_original_sg_symbol_H-M P2(1)/c
_cod_database_code 4036981

loop_
_symmetry_equiv_pos_as_xyz
'x, y, z'
'-x, y+1/2, -z+1/2'
'-x, -y, -z'
'x, -y-1/2, z-1/2'

loop_
_atom_site_label
_atom_site_type_symbol
_atom_site_fract_x
_atom_site_fract_y
_atom_site_fract_z
_atom_site_U_iso_or_equiv
_atom_site_adp_type
_atom_site_occupancy
_atom_site_symmetry_multiplicity
_atom_site_calc_flag
_atom_site_refinement_flags
S1 S 0.49306(3) 0.145254(16) 0.59618(4) 0.01587(10) Uani 1 1 d .
F1 F 0.59835(9) 0.08888(4) 0.30649(10) 0.01997(19) Uani 1 1 d .
N1 N 0.85401(13) 0.09253(6) 0.63237(15) 0.0186(3) Uani 1 1 d .
N2 N 0.64960(12) 0.12002(6) 0.65726(14) 0.0179(2) Uani 1 1 d .
N3 N 0.87507(13) 0.25183(6) 0.46336(15) 0.0189(3) Uani 1 1 d D
H3N H 0.892(2) 0.2650(9) 0.3791(17) 0.028 Uiso 1 1 d D
O1 O 0.96290(12) 0.21908(6) 0.71207(12) 0.0247(2) Uani 1 1 d .
O2 O 0.49284(11) 0.21184(5) 0.60097(13) 0.0226(2) Uani 1 1 d .
O3 O 0.41259(11) 0.11589(5) 0.45418(12) 0.0218(2) Uani 1 1 d .
C1 C 0.72525(14) 0.11410(6) 0.57107(17) 0.0160(3) Uani 1 1 d .
C2 C 0.92134(15) 0.09175(7) 0.52136(18) 0.0190(3) Uani 1 1 d .
C3 C 1.05390(16) 0.07511(8) 0.5422(2) 0.0252(3) Uani 1 1 d .
H3 H 1.1139 0.0619 0.6402 0.030 Uiso 1 1 calc R
C4 C 1.09568(17) 0.07860(8) 0.4128(2) 0.0279(4) Uani 1 1 d .
H4 H 1.1862 0.0674 0.4228 0.034 Uiso 1 1 calc R
C5 C 1.00775(18) 0.09815(8) 0.2695(2) 0.0276(4) Uani 1 1 d .
H5 H 1.0389 0.0999 0.1833 0.033 Uiso 1 1 calc R
C6 C 0.87427(17) 0.11528(7) 0.25099(19) 0.0235(3) Uani 1 1 d .
H6 H 0.8139 0.1289 0.1536 0.028 Uiso 1 1 calc R
C7 C 0.83297(15) 0.11179(7) 0.37938(18) 0.0181(3) Uani 1 1 d .
C8 C 0.69985(14) 0.12901(7) 0.39737(16) 0.0158(3) Uani 1 1 d .
C9 C 0.65293(15) 0.19471(7) 0.34856(16) 0.0168(3) Uani 1 1 d .
H9A H 0.5567 0.1983 0.3421 0.020 Uiso 1 1 calc R
H9B H 0.6565 0.2015 0.2431 0.020 Uiso 1 1 calc R
C10 C 0.73333(15) 0.24647(7) 0.45353(18) 0.0190(3) Uani 1 1 d .
H10A H 0.6874 0.2863 0.4157 0.023 Uiso 1 1 calc R
H10B H 0.7303 0.2397 0.5592 0.023 Uiso 1 1 calc R
C11 C 0.97920(16) 0.23838(7) 0.59236(17) 0.0192(3) Uani 1 1 d .
C12 C 0.43756(14) 0.11759(7) 0.74643(16) 0.0161(3) Uani 1 1 d .
C13 C 0.41192(15) 0.05469(7) 0.75261(17) 0.0181(3) Uani 1 1 d .
H13 H 0.4269 0.0270 0.6793 0.022 Uiso 1 1 calc R
C14 C 0.36413(15) 0.03287(7) 0.86733(17) 0.0191(3) Uani 1 1 d .
H14 H 0.3466 -0.0101 0.8723 0.023 Uiso 1 1 calc R
C15 C 0.34137(15) 0.07308(7) 0.97571(17) 0.0195(3) Uani 1 1 d .
C16 C 0.36804(15) 0.13572(8) 0.96705(18) 0.0213(3) Uani 1 1 d .
H16 H 0.3533 0.1634 1.0404 0.026 Uiso 1 1 calc R
C17 C 0.41598(15) 0.15863(7) 0.85288(18) 0.0194(3) Uani 1 1 d .
H17 H 0.4336 0.2016 0.8478 0.023 Uiso 1 1 calc R
C18 C 0.28816(17) 0.04826(8) 1.09865(18) 0.0256(3) Uani 1 1 d .
H18A H 0.1899 0.0417 1.0538 0.038 Uiso 1 1 calc R
H18B H 0.3071 0.0781 1.1839 0.038 Uiso 1 1 calc R
H18C H 0.3330 0.0089 1.1381 0.038 Uiso 1 1 calc R
C19 C 0.92268(16) 0.08006(8) 0.79581(19) 0.0251(3) Uani 1 1 d .
H19A H 0.8584 0.0851 0.8522 0.038 Uiso 1 1 calc R
H19B H 0.9983 0.1091 0.8369 0.038 Uiso 1 1 calc R
H19C H 0.9577 0.0376 0.8087 0.038 Uiso 1 1 calc R
C20 C 1.11994(16) 0.24789(9) 0.5849(2) 0.0268(3) Uani 1 1 d .
H20A H 1.1720 0.2747 0.6705 0.040 Uiso 1 1 calc R
H20B H 1.1135 0.2673 0.4860 0.040 Uiso 1 1 calc R
H20C H 1.1658 0.2078 0.5935 0.040 Uiso 1 1 calc R

loop_
_atom_site_aniso_label
_atom_site_aniso_U_11
_atom_site_aniso_U_22
_atom_site_aniso_U_33
_atom_site_aniso_U_23
_atom_site_aniso_U_13
_atom_site_aniso_U_12
S1 0.01354(16) 0.01910(18) 0.01587(17) 0.00023(12) 0.00610(13) -0.00057(12)
F1 0.0186(4) 0.0209(4) 0.0202(4) -0.0064(3) 0.0063(3) -0.0036(3)
N1 0.0149(6) 0.0218(6) 0.0197(6) 0.0028(5) 0.0065(5) 0.0021(5)
N2 0.0136(5) 0.0228(6) 0.0177(6) 0.0017(5) 0.0059(5) 0.0001(5)
N3 0.0181(6) 0.0230(6) 0.0172(6) 0.0007(5) 0.0080(5) -0.0030(5)
O1 0.0285(6) 0.0303(6) 0.0172(5) -0.0001(4) 0.0103(5) -0.0006(5)
O2 0.0237(6) 0.0196(5) 0.0269(6) 0.0027(4) 0.0118(5) 0.0006(4)
O3 0.0171(5) 0.0319(6) 0.0169(5) -0.0026(4) 0.0063(4) -0.0034(4)
C1 0.0147(6) 0.0147(6) 0.0185(7) -0.0001(5) 0.0055(5) -0.0020(5)
C2 0.0172(7) 0.0176(7) 0.0238(7) 0.0006(5) 0.0091(6) 0.0002(5)
C3 0.0180(7) 0.0242(8) 0.0340(9) 0.0008(7) 0.0096(6) 0.0016(6)
C4 0.0189(7) 0.0268(8) 0.0429(10) -0.0047(7) 0.0166(7) 0.0002(6)
C5 0.0275(8) 0.0280(8) 0.0354(9) -0.0046(7) 0.0214(7) -0.0016(7)
C6 0.0251(8) 0.0236(8) 0.0255(8) -0.0014(6) 0.0134(6) 0.0004(6)
C7 0.0171(7) 0.0164(7) 0.0228(7) -0.0016(5) 0.0095(6) 0.0000(5)
C8 0.0148(6) 0.0172(6) 0.0153(6) -0.0013(5) 0.0050(5) -0.0017(5)
C9 0.0157(6) 0.0187(7) 0.0167(7) 0.0016(5) 0.0062(5) 0.0006(5)
C10 0.0176(7) 0.0192(7) 0.0213(7) -0.0008(5) 0.0081(6) -0.0002(5)
C11 0.0207(7) 0.0196(7) 0.0183(7) -0.0032(5) 0.0079(6) -0.0026(6)
C12 0.0129(6) 0.0207(7) 0.0152(6) -0.0003(5) 0.0055(5) -0.0001(5)
C13 0.0189(7) 0.0197(7) 0.0167(7) -0.0020(5) 0.0073(5) 0.0012(5)
C14 0.0193(7) 0.0197(7) 0.0187(7) 0.0010(5) 0.0067(6) 0.0002(5)
C15 0.0136(6) 0.0296(8) 0.0153(7) 0.0007(6) 0.0049(5) 0.0011(6)
C16 0.0182(7) 0.0279(8) 0.0197(7) -0.0057(6) 0.0090(6) 0.0008(6)
C17 0.0176(7) 0.0184(7) 0.0227(7) -0.0038(6) 0.0075(6) -0.0010(5)
C18 0.0215(7) 0.0384(9) 0.0193(7) 0.0010(6) 0.0101(6) -0.0013(7)
C19 0.0200(7) 0.0301(8) 0.0229(8) 0.0082(6) 0.0042(6) 0.0037(6)
C20 0.0181(7) 0.0374(9) 0.0238(8) 0.0004(7) 0.0055(6) -0.0039(7)

loop_
_atom_type_symbol
_atom_type_description
_atom_type_scat_dispersion_real
_atom_type_scat_dispersion_imag
_atom_type_scat_source
C C 0.0033 0.0016 'International Tables Vol C Tables 4.2.6.8 and 6.1.1.4'
H H 0.0000 0.0000 'International Tables Vol C Tables 4.2.6.8 and 6.1.1.4'
N N 0.0061 0.0033 'International Tables Vol C Tables 4.2.6.8 and 6.1.1.4'
O O 0.0106 0.0060 'International Tables Vol C Tables 4.2.6.8 and 6.1.1.4'
F F 0.0171 0.0103 'International Tables Vol C Tables 4.2.6.8 and 6.1.1.4'
S S 0.1246 0.1234 'International Tables Vol C Tables 4.2.6.8 and 6.1.1.4'

loop_
_geom_angle_atom_site_label_1
_geom_angle_atom_site_label_2
_geom_angle_atom_site_label_3
_geom_angle
O3 S1 O2 117.52(7)
O3 S1 N2 112.16(7)
O2 S1 N2 109.56(7)
O3 S1 C12 108.08(7)
O2 S1 C12 108.07(7)
N2 S1 C12 99.89(6)
C1 N1 C2 111.65(12)
C1 N1 C19 124.77(13)
C2 N1 C19 123.03(13)
C1 N2 S1 124.61(11)
C11 N3 C10 122.96(13)
N2 C1 N1 120.27(13)
N2 C1 C8 132.20(13)
N1 C1 C8 107.51(12)
C3 C2 C7 122.18(14)
C3 C2 N1 128.27(14)
C7 C2 N1 109.54(12)
C2 C3 C4 116.90(16)
C5 C4 C3 121.47(15)
C4 C5 C6 120.79(15)
C7 C6 C5 117.68(15)
C6 C7 C2 120.96(14)
C6 C7 C8 130.07(14)
C2 C7 C8 108.94(12)
F1 C8 C7 108.95(11)
F1 C8 C9 107.28(11)
C7 C8 C9 114.75(12)
F1 C8 C1 108.32(11)
C7 C8 C1 102.33(11)
C9 C8 C1 114.95(12)
C8 C9 C10 116.31(12)
N3 C10 C9 115.44(12)
O1 C11 N3 122.80(14)
O1 C11 C20 120.74(14)
N3 C11 C20 116.45(13)
C13 C12 C17 121.09(13)
C13 C12 S1 118.71(11)
C17 C12 S1 120.17(12)
C14 C13 C12 119.07(13)
C13 C14 C15 121.06(14)
C16 C15 C14 118.69(14)
C16 C15 C18 121.27(14)
C14 C15 C18 120.05(15)
C15 C16 C17 121.23(14)
C12 C17 C16 118.87(14)

loop_
_geom_bond_atom_site_label_1
_geom_bond_atom_site_label_2
_geom_bond_distance
S1 O3 1.4383(11)
S1 O2 1.4394(11)
S1 N2 1.6342(13)
S1 C12 1.7664(14)
F1 C8 1.4062(16)
N1 C1 1.3547(18)
N1 C2 1.4165(19)
N1 C19 1.452(2)
N2 C1 1.2964(18)
N3 C11 1.343(2)
N3 C10 1.4571(19)
O1 C11 1.2369(18)
C1 C8 1.556(2)
C2 C3 1.380(2)
C2 C7 1.388(2)
C3 C4 1.395(2)
C4 C5 1.392(3)
C5 C6 1.396(2)
C6 C7 1.383(2)
C7 C8 1.5003(19)
C8 C9 1.520(2)
C9 C10 1.530(2)
C11 C20 1.508(2)
C12 C13 1.390(2)
C12 C17 1.391(2)
C13 C14 1.388(2)
C14 C15 1.398(2)
C15 C16 1.390(2)
C15 C18 1.511(2)
C16 C17 1.393(2)

loop_
_geom_torsion_atom_site_label_1
_geom_torsion_atom_site_label_2
_geom_torsion_atom_site_label_3
_geom_torsion_atom_site_label_4
_geom_torsion
O3 S1 N2 C1 47.23(15)
O2 S1 N2 C1 -85.15(14)
C12 S1 N2 C1 161.51(13)
S1 N2 C1 N1 -179.79(11)
S1 N2 C1 C8 1.9(2)
C2 N1 C1 N2 -177.72(13)
C19 N1 C1 N2 -6.1(2)
C2 N1 C1 C8 0.94(16)
C19 N1 C1 C8 172.57(13)
C1 N1 C2 C3 177.37(15)
C19 N1 C2 C3 5.6(2)
C1 N1 C2 C7 -1.85(17)
C19 N1 C2 C7 -173.64(14)
C7 C2 C3 C4 -0.7(2)
N1 C2 C3 C4 -179.85(15)
C2 C3 C4 C5 0.2(2)
C3 C4 C5 C6 0.3(3)
C4 C5 C6 C7 -0.3(2)
C5 C6 C7 C2 -0.2(2)
C5 C6 C7 C8 177.44(15)
C3 C2 C7 C6 0.7(2)
N1 C2 C7 C6 -179.98(14)
C3 C2 C7 C8 -177.34(14)
N1 C2 C7 C8 1.93(16)
C6 C7 C8 F1 66.3(2)
C2 C7 C8 F1 -115.83(13)
C6 C7 C8 C9 -54.0(2)
C2 C7 C8 C9 123.90(14)
C6 C7 C8 C1 -179.16(15)
C2 C7 C8 C1 -1.30(15)
N2 C1 C8 F1 -66.35(19)
N1 C1 C8 F1 115.21(12)
N2 C1 C8 C7 178.66(15)
N1 C1 C8 C7 0.21(14)
N2 C1 C8 C9 53.6(2)
N1 C1 C8 C9 -124.85(13)
F1 C8 C9 C10 168.12(11)
C7 C8 C9 C10 -70.69(16)
C1 C8 C9 C10 47.60(17)
C11 N3 C10 C9 -111.17(16)
C8 C9 C10 N3 63.98(17)
C10 N3 C11 O1 1.6(2)
C10 N3 C11 C20 -178.49(14)
O3 S1 C12 C13 43.39(13)
O2 S1 C12 C13 171.55(11)
N2 S1 C12 C13 -73.98(12)
O3 S1 C12 C17 -134.53(12)
O2 S1 C12 C17 -6.37(14)
N2 S1 C12 C17 108.10(13)
C17 C12 C13 C14 -0.1(2)
S1 C12 C13 C14 -177.96(11)
C12 C13 C14 C15 0.1(2)
C13 C14 C15 C16 -0.2(2)
C13 C14 C15 C18 179.48(14)
C14 C15 C16 C17 0.3(2)
C18 C15 C16 C17 -179.45(14)
C13 C12 C17 C16 0.1(2)
S1 C12 C17 C16 177.95(11)
C15 C16 C17 C12 -0.2(2)
